data_7133333
loop_
_publ_author_name
'Luff, Martin S.'
'Bertermann, R&#xfc;diger'
'Finze, Maik'
'Radius, Udo'

_publ_section_title
;
 The tetracyanoborate anion as a building block for the heterocubane
 cluster cage [Cr<sub>4</sub>{B(CN)<sub>4</sub>}<sub>4</sub>]<sup>4</sup>.
;
_journal_issue 65
_journal_name_full 'Chemical communications (Cambridge, England)'
_journal_page_first 8621
_journal_page_last 8624
_journal_paper_doi 10.1039/d4cc03022b
_journal_volume 60
_journal_year 2024
_chemical_formula_moiety 'C26 H24 B Cr2 N4 Na O13'
_chemical_formula_sum 'C26 H24 B Cr2 N4 Na O13'
_chemical_formula_weight 738.2863
_space_group_crystal_system orthorhombic
_space_group_IT_number 29
_space_group_name_Hall 'P 2c -2ac'
_space_group_name_H-M_alt 'P c a 21'
_atom_sites_solution_hydrogens geom
_atom_sites_solution_primary dual
_atom_sites_solution_secondary difmap
_audit_creation_method SHELXL-2018/3
_audit_update_record
;
2024-06-19 deposited with the CCDC.	2024-07-12 downloaded from the CCDC.
;
_cell_angle_alpha 90
_cell_angle_beta 90
_cell_angle_gamma 90
_cell_formula_units_Z 8
_cell_length_a 23.3656(2)
_cell_length_b 9.19180(10)
_cell_length_c 31.7925(3)
_cell_measurement_reflns_used 19334
_cell_measurement_temperature 100(2)
_cell_measurement_theta_max 76.3040
_cell_measurement_theta_min 2.7980
_cell_volume 6828.14(11)
_computing_cell_refinement 'CrysAlisPro 1.171.41.93a (Rigaku OD, 2020)'
_computing_data_collection 'CrysAlisPro 1.171.41.93a (Rigaku OD, 2020)'
_computing_data_reduction 'CrysAlisPro 1.171.41.93a (Rigaku OD, 2020)'
_computing_molecular_graphics 'ShelXLe (Huebschle et all, 2011)'
_computing_publication_material 'SHELXL-2014/6 (Sheldrick, 2014)'
_computing_structure_refinement 'SHELXL-2018/3 (Sheldrick, 2018)'
_computing_structure_solution 'SHELXT 2014/5 (Sheldrick, 2014)'
_diffrn_ambient_temperature 100(2)
_diffrn_detector_area_resol_mean 10.0000
_diffrn_measured_fraction_theta_full 0.988
_diffrn_measured_fraction_theta_max 0.967
_diffrn_measurement_device_type 'XtaLAB Synergy, Dualflex, HyPix'
_diffrn_measurement_method '\w scans'
_diffrn_radiation_type CuK\a
_diffrn_radiation_wavelength 1.54184
_diffrn_reflns_av_unetI/netI 0.0302
_diffrn_reflns_Laue_measured_fraction_full 0.988
_diffrn_reflns_Laue_measured_fraction_max 0.967
_diffrn_reflns_limit_h_max 29
_diffrn_reflns_limit_h_min 0
_diffrn_reflns_limit_k_max 11
_diffrn_reflns_limit_k_min -11
_diffrn_reflns_limit_l_max 39
_diffrn_reflns_limit_l_min -39
_diffrn_reflns_number 12692
_diffrn_reflns_point_group_measured_fraction_full 0.908
_diffrn_reflns_point_group_measured_fraction_max 0.872
_diffrn_reflns_theta_full 72.000
_diffrn_reflns_theta_max 77.618
_diffrn_reflns_theta_min 2.780
_diffrn_source 'micro-focus sealed X-ray tube'
_exptl_absorpt_coefficient_mu 5.949
_exptl_absorpt_correction_T_max 0.675
_exptl_absorpt_correction_T_min 0.451
_exptl_absorpt_correction_type gaussian
_exptl_absorpt_process_details
;
CrysAlisPro 1.171.41.92a (Rigaku Oxford Diffraction, 2020)
Numerical absorption correction based on gaussian integration over
a multifaceted crystal model
Empirical absorption correction using spherical harmonics,
implemented in SCALE3 ABSPACK scaling algorithm.
;
_exptl_crystal_colour yellow
_exptl_crystal_density_diffrn 1.436
_exptl_crystal_description block
_exptl_crystal_F_000 3008
_exptl_crystal_size_max 0.210
_exptl_crystal_size_mid 0.150
_exptl_crystal_size_min 0.120
_refine_diff_density_max 0.439
_refine_diff_density_min -0.233
_refine_diff_density_rms 0.057
_refine_ls_abs_structure_details
;
 Flack x determined using 4735 quotients [(I+)-(I-)]/[(I+)+(I-)]
 (Parsons, Flack and Wagner, Acta Cryst. B69 (2013) 249-259).
;
_refine_ls_abs_structure_Flack -0.001(2)
_refine_ls_extinction_method none
_refine_ls_goodness_of_fit_ref 1.022
_refine_ls_hydrogen_treatment constr
_refine_ls_matrix_type full
_refine_ls_number_parameters 940
_refine_ls_number_reflns 12692
_refine_ls_number_restraints 695
_refine_ls_restrained_S_all 1.014
_refine_ls_R_factor_all 0.0397
_refine_ls_R_factor_gt 0.0364
_refine_ls_shift/su_max 0.001
_refine_ls_shift/su_mean 0.000
_refine_ls_structure_factor_coef Fsqd
_refine_ls_weighting_details 'w=1/[\s^2^(Fo^2^)+(0.0572P)^2^+2.5480P] where P=(Fo^2^+2Fc^2^)/3'
_refine_ls_weighting_scheme calc
_refine_ls_wR_factor_gt 0.0925
_refine_ls_wR_factor_ref 0.0947
_reflns_Friedel_coverage 0.771
_reflns_Friedel_fraction_full 0.825
_reflns_Friedel_fraction_max 0.774
_reflns_number_gt 11864
_reflns_number_total 12692
_reflns_threshold_expression 'I > 2\s(I)'
_cod_data_source_file d4cc03022b2.cif
_cod_data_source_block Compound_Na[2d]
_cod_depositor_comments 'Adding full bibliography for 7133333--7133336.cif.'
_cod_database_code 7133333
_shelx_shelxl_version_number 2018/3
_shelx_space_group_comment
;
The symmetry employed for this shelxl refinement is uniquely defined
by the following loop, which should always be used as a source of
symmetry information in preference to the above space-group names.
They are only intended as comments.
;
_shelx_estimated_absorpt_t_min 0.368
_shelx_estimated_absorpt_t_max 0.535

loop_
_space_group_symop_operation_xyz
'x, y, z'
'-x, -y, z+1/2'
'x+1/2, -y, z'
'-x+1/2, y, z+1/2'

loop_
_atom_site_label
_atom_site_type_symbol
_atom_site_fract_x
_atom_site_fract_y
_atom_site_fract_z
_atom_site_U_iso_or_equiv
_atom_site_adp_type
_atom_site_occupancy
_atom_site_site_symmetry_order
_atom_site_calc_flag
_atom_site_refinement_flags_posn
_atom_site_refinement_flags_adp
_atom_site_refinement_flags_occupancy
_atom_site_disorder_assembly
_atom_site_disorder_group
O0 O 0.23091(17) 0.5162(5) 0.42963(15) 0.0610(12) Uani 1 1 d . . . . .
Na05 Na 0.19166(7) 0.50205(15) 0.33692(5) 0.0252(3) Uani 1 1 d . . . . .
Na06 Na 0.31863(7) 0.02135(16) 0.67432(6) 0.0285(4) Uani 1 1 d . . . . .
C22 C 0.2695(2) 0.5171(5) 0.45193(18) 0.0391(11) Uani 1 1 d . . . . .
C01C C 0.27819(17) 0.3773(4) 0.64065(13) 0.0271(8) Uani 1 1 d . . . . .
B1_1 B 0.25866(18) 0.5290(5) 0.62043(16) 0.0226(8) Uani 1 1 d . . . . .
C2_1 C 0.19024(16) 0.5361(4) 0.61978(13) 0.0237(7) Uani 1 1 d . . . . .
N3_1 N 0.14153(14) 0.5394(4) 0.61998(12) 0.0264(7) Uani 1 1 d . . . . .
C4_1 C 0.28317(16) 0.5355(4) 0.57362(14) 0.0239(8) Uani 1 1 d . . . . .
N5_1 N 0.30222(14) 0.5334(4) 0.54079(11) 0.0247(7) Uani 1 1 d . . . . .
N7_1 N 0.29268(16) 0.2679(4) 0.65388(12) 0.0331(8) Uani 1 1 d . . . . .
C8_1 C 0.28262(17) 0.6621(4) 0.64698(13) 0.0260(8) Uani 1 1 d . . . . .
N9_1 N 0.29921(17) 0.7605(4) 0.66548(13) 0.0358(8) Uani 1 1 d . . . . .
B1_2 B 0.25473(18) 0.0027(4) 0.38854(15) 0.0214(8) Uani 1 1 d . . . . .
C2_2 C 0.23195(17) 0.0015(4) 0.43556(15) 0.0251(8) Uani 1 1 d . . . . .
N3_2 N 0.21377(14) -0.0011(3) 0.46880(12) 0.0240(7) Uani 1 1 d . . . . .
C4_2 C 0.32327(17) 0.0063(4) 0.38784(14) 0.0243(8) Uani 1 1 d . . . . .
N5_2 N 0.37178(15) 0.0120(3) 0.38611(12) 0.0258(7) Uani 1 1 d . . . . .
C6_2 C 0.23241(16) 0.1463(4) 0.36559(13) 0.0242(8) Uani 1 1 d . . . . .
N7_2 N 0.21736(16) 0.2510(4) 0.35010(12) 0.0340(8) Uani 1 1 d . . . . .
C8_2 C 0.23253(16) -0.1395(4) 0.36538(13) 0.0254(8) Uani 1 1 d . . . . .
N9_2 N 0.21642(16) -0.2446(4) 0.35012(12) 0.0342(8) Uani 1 1 d . . . . .
Cr1_3 Cr 0.45992(3) 0.01497(7) 0.38546(2) 0.02451(15) Uani 1 1 d . . . . .
C2_3 C 0.45840(16) 0.1324(4) 0.43537(15) 0.0284(9) Uani 1 1 d . . . . .
O3_3 O 0.45802(13) 0.2002(4) 0.46535(11) 0.0385(7) Uani 1 1 d . . . . .
C4_3 C 0.46092(18) 0.1866(5) 0.35101(15) 0.0340(10) Uani 1 1 d . . . . .
O5_3 O 0.46390(16) 0.2867(4) 0.33015(12) 0.0478(9) Uani 1 1 d . . . . .
C6_3 C 0.46010(19) -0.1025(6) 0.33671(18) 0.0405(11) Uani 1 1 d . . . . .
O7_3 O 0.46133(18) -0.1734(5) 0.30696(14) 0.0640(12) Uani 1 1 d . . . . .
C8_3 C 0.5396(2) 0.0134(4) 0.38669(18) 0.0333(10) Uani 1 1 d . . . . .
O9_3 O 0.58886(13) 0.0095(3) 0.38699(15) 0.0429(9) Uani 1 1 d . . . . .
C10_3 C 0.46228(17) -0.1532(5) 0.42035(17) 0.0353(10) Uani 1 1 d . . . . .
O11_3 O 0.46643(14) -0.2522(4) 0.44172(14) 0.0521(10) Uani 1 1 d . . . . .
Cr1_4 Cr 0.05322(3) 0.52902(7) 0.61928(2) 0.02272(14) Uani 1 1 d . . . . .
C2_4 C 0.05453(19) 0.3944(5) 0.66473(16) 0.0339(10) Uani 1 1 d . . . . .
O3_4 O 0.05324(17) 0.3137(4) 0.69169(12) 0.0511(9) Uani 1 1 d . . . . .
C4_4 C 0.04768(17) 0.6891(5) 0.65761(15) 0.0293(9) Uani 1 1 d . . . . .
O5_4 O 0.04213(14) 0.7841(4) 0.68024(11) 0.0391(7) Uani 1 1 d . . . . .
C6_4 C -0.02614(18) 0.5145(4) 0.61745(16) 0.0283(9) Uani 1 1 d . . . . .
O7_4 O -0.07509(13) 0.5046(3) 0.61552(12) 0.0336(7) Uani 1 1 d . . . . .
C8_4 C 0.04818(16) 0.6628(4) 0.57283(15) 0.0268(9) Uani 1 1 d . . . . .
O9_4 O 0.04170(13) 0.7419(3) 0.54600(10) 0.0339(7) Uani 1 1 d . . . . .
C10_4 C 0.05743(16) 0.3716(4) 0.58031(14) 0.0270(9) Uani 1 1 d . . . . .
O11_4 O 0.05743(13) 0.2773(4) 0.55710(11) 0.0391(7) Uani 1 1 d . . . . .
Cr1_5 Cr 0.33911(3) 0.51390(7) 0.48242(2) 0.02145(14) Uani 1 1 d . . . . .
C2_5 C 0.34232(17) 0.7218(5) 0.47833(14) 0.0294(8) Uani 1 1 d . . . . .
O3_5 O 0.34381(15) 0.8445(3) 0.47460(12) 0.0436(8) Uani 1 1 d . . . . .
C4_5 C 0.41419(17) 0.5115(4) 0.50669(13) 0.0222(8) Uani 1 1 d . . . . .
O5_5 O 0.46039(13) 0.5110(3) 0.51805(10) 0.0318(7) Uani 1 1 d . . . . .
C6_5 C 0.37594(19) 0.4912(5) 0.43128(16) 0.0329(10) Uani 1 1 d . . . . .
O7_5 O 0.39956(17) 0.4744(5) 0.39993(11) 0.0497(9) Uani 1 1 d . . . . .
C8_5 C 0.33238(16) 0.3075(5) 0.48779(16) 0.0328(10) Uani 1 1 d . . . . .
O9_5 O 0.32733(15) 0.1851(4) 0.48949(16) 0.0552(11) Uani 1 1 d . . . . .
Cr1_6 Cr 0.17500(3) -0.00707(6) 0.52682(2) 0.02059(14) Uani 1 1 d . . . . .
C2_6 C 0.24359(19) -0.0253(5) 0.55842(17) 0.0363(10) Uani 1 1 d . . . . .
O3_6 O 0.28168(17) -0.0337(5) 0.58061(16) 0.0619(12) Uani 1 1 d . . . . .
C4_6 C 0.13496(19) -0.0143(4) 0.57732(15) 0.0296(9) Uani 1 1 d . . . . .
O5_6 O 0.10957(16) -0.0193(4) 0.60798(11) 0.0446(9) Uani 1 1 d . . . . .
C6_6 C 0.18340(16) 0.1985(4) 0.53237(14) 0.0276(8) Uani 1 1 d . . . . .
O7_6 O 0.18994(14) 0.3199(3) 0.53772(12) 0.0436(8) Uani 1 1 d . . . . .
C8_6 C 0.10164(18) 0.0153(4) 0.50002(14) 0.0249(8) Uani 1 1 d . . . . .
O9_6 O 0.05726(12) 0.0301(3) 0.48666(12) 0.0357(7) Uani 1 1 d . . . . .
C10_6 C 0.17142(16) -0.2152(4) 0.52225(15) 0.0293(9) Uani 1 1 d . . . . .
O11_6 O 0.17014(14) -0.3381(3) 0.52066(12) 0.0417(8) Uani 1 1 d . . . . .
O1_7 O 0.11804(13) 0.4915(3) 0.38602(10) 0.0312(6) Uani 1 1 d D . . . .
C2_7 C 0.1057(2) 0.3684(5) 0.41238(17) 0.0426(11) Uani 1 1 d D . . . .
H2A_7 H 0.140089 0.306214 0.415404 0.051 Uiso 1 1 calc R U . . .
H2B_7 H 0.074508 0.309320 0.400076 0.051 Uiso 1 1 calc R U . . .
C3_7 C 0.0881(2) 0.4282(6) 0.45425(15) 0.0397(11) Uani 1 1 d D . . . .
H3A_7 H 0.121580 0.446344 0.472557 0.048 Uiso 1 1 calc R U . . .
H3B_7 H 0.061143 0.362066 0.468837 0.048 Uiso 1 1 calc R U . . .
C4_7 C 0.0592(2) 0.5688(6) 0.44156(17) 0.0422(11) Uani 1 1 d D . . . .
H4A_7 H 0.019405 0.551670 0.432002 0.051 Uiso 1 1 calc R U . . .
H4B_7 H 0.058889 0.639722 0.464998 0.051 Uiso 1 1 calc R U . . .
C5_7 C 0.0965(2) 0.6194(5) 0.40616(16) 0.0384(11) Uani 1 1 d D . . . .
H5A_7 H 0.074056 0.678567 0.386028 0.046 Uiso 1 1 calc R U . . .
H5B_7 H 0.128402 0.679330 0.417059 0.046 Uiso 1 1 calc R U . . .
O1_8 O 0.12589(14) 0.4655(4) 0.28474(10) 0.0377(7) Uani 1 1 d D . . . .
C2_8 C 0.0684(2) 0.4193(7) 0.29265(16) 0.0468(12) Uani 1 1 d D . . . .
H2A_8 H 0.050603 0.480041 0.314811 0.056 Uiso 1 1 calc R U . . .
H2B_8 H 0.067628 0.316437 0.301843 0.056 Uiso 1 1 calc R U . . .
C3_8 C 0.0371(2) 0.4372(6) 0.25166(17) 0.0452(12) Uani 1 1 d D . . . .
H3A_8 H 0.017165 0.532105 0.250478 0.054 Uiso 1 1 calc R U . . .
H3B_8 H 0.008793 0.358338 0.247597 0.054 Uiso 1 1 calc R U . . .
C4_8 C 0.0842(3) 0.4291(7) 0.21872(17) 0.0565(15) Uani 1 1 d D . . . .
H4A_8 H 0.078473 0.344445 0.199923 0.068 Uiso 1 1 calc R U . . .
H4B_8 H 0.085188 0.518777 0.201511 0.068 Uiso 1 1 calc R U . . .
C5_8 C 0.1385(3) 0.4128(9) 0.24373(19) 0.0676(19) Uani 1 1 d D . . . .
H5A_8 H 0.150359 0.309488 0.244890 0.081 Uiso 1 1 calc R U . . .
H5B_8 H 0.169777 0.470240 0.230850 0.081 Uiso 1 1 calc R U . . .
O1_91 O 0.2734(5) 0.510(5) 0.2920(7) 0.0416(15) Uani 0.706(11) 1 d D U P A 1
C2_91 C 0.2809(4) 0.6194(13) 0.2599(4) 0.061(2) Uani 0.706(11) 1 d D U P A 1
H2A_91 H 0.284320 0.717636 0.272399 0.073 Uiso 0.706(11) 1 calc R U P A 1
H2B_91 H 0.248581 0.618838 0.239696 0.073 Uiso 0.706(11) 1 calc R U P A 1
C3_91 C 0.3357(5) 0.5739(13) 0.2390(3) 0.075(3) Uani 0.706(11) 1 d D U P A 1
H3A_91 H 0.355508 0.658537 0.226343 0.089 Uiso 0.706(11) 1 calc R U P A 1
H3B_91 H 0.328506 0.500530 0.216815 0.089 Uiso 0.706(11) 1 calc R U P A 1
C4_91 C 0.3705(3) 0.5097(10) 0.2747(3) 0.060(2) Uani 0.706(11) 1 d D U P A 1
H4A_91 H 0.386965 0.414547 0.266559 0.072 Uiso 0.706(11) 1 calc R U P A 1
H4B_91 H 0.402029 0.575965 0.282878 0.072 Uiso 0.706(11) 1 calc R U P A 1
C5_91 C 0.3285(4) 0.4922(15) 0.3101(3) 0.045(2) Uani 0.706(11) 1 d D U P A 1
H5A_91 H 0.332264 0.394725 0.323079 0.054 Uiso 0.706(11) 1 calc R U P A 1
H5B_91 H 0.335170 0.566827 0.332049 0.054 Uiso 0.706(11) 1 calc R U P A 1
O1_92 O 0.2717(14) 0.509(12) 0.2931(18) 0.047(3) Uani 0.294(11) 1 d D U P A 2
C2_92 C 0.2897(9) 0.576(3) 0.2545(8) 0.055(3) Uani 0.294(11) 1 d D U P A 2
H2A_92 H 0.266989 0.664592 0.248951 0.066 Uiso 0.294(11) 1 calc R U P A 2
H2B_92 H 0.284485 0.507589 0.230701 0.066 Uiso 0.294(11) 1 calc R U P A 2
C3_92 C 0.3521(8) 0.613(3) 0.2599(7) 0.063(3) Uani 0.294(11) 1 d D U P A 2
H3A_92 H 0.375741 0.558350 0.239481 0.075 Uiso 0.294(11) 1 calc R U P A 2
H3B_92 H 0.358334 0.718532 0.255315 0.075 Uiso 0.294(11) 1 calc R U P A 2
C4_92 C 0.3674(8) 0.573(3) 0.3033(7) 0.063(3) Uani 0.294(11) 1 d D U P A 2
H4A_92 H 0.372566 0.660667 0.320845 0.076 Uiso 0.294(11) 1 calc R U P A 2
H4B_92 H 0.403519 0.516143 0.303652 0.076 Uiso 0.294(11) 1 calc R U P A 2
C5_92 C 0.3194(12) 0.483(4) 0.3196(9) 0.048(3) Uani 0.294(11) 1 d D U P A 2
H5A_92 H 0.329760 0.378493 0.319109 0.058 Uiso 0.294(11) 1 calc R U P A 2
H5B_92 H 0.310295 0.510725 0.348948 0.058 Uiso 0.294(11) 1 calc R U P A 2
O1_10 O 0.39993(15) 0.0090(3) 0.63144(11) 0.0347(7) Uani 1 1 d D . . . .
C2_10 C 0.4125(2) 0.1048(5) 0.59664(18) 0.0447(12) Uani 1 1 d D . . . .
H2A_10 H 0.446038 0.166848 0.603090 0.054 Uiso 1 1 calc R U . . .
H2B_10 H 0.379358 0.168020 0.590299 0.054 Uiso 1 1 calc R U . . .
C3_10 C 0.4255(3) 0.0027(6) 0.55928(19) 0.0508(14) Uani 1 1 d D . . . .
H3A_10 H 0.397693 0.017778 0.536218 0.061 Uiso 1 1 calc R U . . .
H3B_10 H 0.464624 0.019794 0.548327 0.061 Uiso 1 1 calc R U . . .
C4_10 C 0.4202(2) -0.1484(6) 0.57719(18) 0.0457(12) Uani 1 1 d D . . . .
H4A_10 H 0.381957 -0.190052 0.571436 0.055 Uiso 1 1 calc R U . . .
H4B_10 H 0.449858 -0.213902 0.565458 0.055 Uiso 1 1 calc R U . . .
C5_10 C 0.4289(2) -0.1254(5) 0.62249(18) 0.0464(12) Uani 1 1 d D . . . .
H5A_10 H 0.412150 -0.206307 0.638947 0.056 Uiso 1 1 calc R U . . .
H5B_10 H 0.470144 -0.117774 0.629207 0.056 Uiso 1 1 calc R U . . .
O1_11 O 0.37473(15) 0.0202(4) 0.73403(12) 0.0435(8) Uani 1 1 d D . . . .
C2_11 C 0.4363(2) 0.0175(6) 0.73276(18) 0.0460(12) Uani 1 1 d D . . . .
H2A_11 H 0.452665 0.093808 0.751158 0.055 Uiso 1 1 calc R U . . .
H2B_11 H 0.450441 0.032377 0.703717 0.055 Uiso 1 1 calc R U . . .
C3_11 C 0.4516(3) -0.1308(7) 0.7484(2) 0.0574(15) Uani 1 1 d D . . . .
H3A_11 H 0.490158 -0.131307 0.761310 0.069 Uiso 1 1 calc R U . . .
H3B_11 H 0.450505 -0.203123 0.725365 0.069 Uiso 1 1 calc R U . . .
C4_11 C 0.4062(3) -0.1617(7) 0.7806(2) 0.0611(16) Uani 1 1 d D . . . .
H4A_11 H 0.393087 -0.263905 0.778613 0.073 Uiso 1 1 calc R U . . .
H4B_11 H 0.420916 -0.144197 0.809399 0.073 Uiso 1 1 calc R U . . .
C5_11 C 0.3583(2) -0.0590(7) 0.77067(18) 0.0551(14) Uani 1 1 d D . . . .
H5A_11 H 0.322495 -0.113750 0.765342 0.066 Uiso 1 1 calc R U . . .
H5B_11 H 0.351729 0.008294 0.794495 0.066 Uiso 1 1 calc R U . . .
O1_121 O 0.2354(10) 0.025(4) 0.7182(12) 0.043(5) Uani 0.39(3) 1 d D U P B 3
C2_121 C 0.2170(9) 0.151(2) 0.7419(10) 0.053(5) Uani 0.39(3) 1 d D U P B 3
H2A_121 H 0.215587 0.238198 0.723547 0.064 Uiso 0.39(3) 1 calc R U P B 3
H2B_121 H 0.243765 0.170550 0.765374 0.064 Uiso 0.39(3) 1 calc R U P B 3
C3_121 C 0.1586(8) 0.115(3) 0.7583(9) 0.058(4) Uani 0.39(3) 1 d D U P B 3
H3A_121 H 0.135086 0.204381 0.761389 0.070 Uiso 0.39(3) 1 calc R U P B 3
H3B_121 H 0.160945 0.065329 0.785798 0.070 Uiso 0.39(3) 1 calc R U P B 3
C4_121 C 0.1346(10) 0.017(4) 0.7251(10) 0.058(5) Uani 0.39(3) 1 d D U P B 3
H4A_121 H 0.106283 0.069358 0.707604 0.069 Uiso 0.39(3) 1 calc R U P B 3
H4B_121 H 0.115687 -0.068307 0.738102 0.069 Uiso 0.39(3) 1 calc R U P B 3
C5_121 C 0.1850(11) -0.030(4) 0.6989(10) 0.054(5) Uani 0.39(3) 1 d D U P B 3
H5A_121 H 0.186702 -0.137903 0.697437 0.064 Uiso 0.39(3) 1 calc R U P B 3
H5B_121 H 0.181342 0.007999 0.669889 0.064 Uiso 0.39(3) 1 calc R U P B 3
O1_122 O 0.2329(6) 0.031(3) 0.7138(7) 0.039(3) Uani 0.61(3) 1 d D U P B 4
C2_122 C 0.2256(6) 0.120(2) 0.7508(5) 0.059(4) Uani 0.61(3) 1 d D U P B 4
H2A_122 H 0.222592 0.224176 0.742867 0.071 Uiso 0.61(3) 1 calc R U P B 4
H2B_122 H 0.258643 0.108571 0.770037 0.071 Uiso 0.61(3) 1 calc R U P B 4
C3_122 C 0.1731(7) 0.0721(19) 0.7713(5) 0.057(3) Uani 0.61(3) 1 d D U P B 4
H3A_122 H 0.153210 0.155028 0.784793 0.068 Uiso 0.61(3) 1 calc R U P B 4
H3B_122 H 0.181494 -0.002138 0.793021 0.068 Uiso 0.61(3) 1 calc R U P B 4
C4_122 C 0.1377(7) 0.010(2) 0.7373(6) 0.054(4) Uani 0.61(3) 1 d D U P B 4
H4A_122 H 0.104289 0.072599 0.731333 0.065 Uiso 0.61(3) 1 calc R U P B 4
H4B_122 H 0.123823 -0.088500 0.745076 0.065 Uiso 0.61(3) 1 calc R U P B 4
C5_122 C 0.1771(8) 0.002(2) 0.6993(5) 0.050(3) Uani 0.61(3) 1 d D U P B 4
H5A_122 H 0.175263 -0.096252 0.686350 0.060 Uiso 0.61(3) 1 calc R U P B 4
H5B_122 H 0.165521 0.074416 0.677916 0.060 Uiso 0.61(3) 1 calc R U P B 4

loop_
_atom_site_aniso_label
_atom_site_aniso_U_11
_atom_site_aniso_U_22
_atom_site_aniso_U_33
_atom_site_aniso_U_23
_atom_site_aniso_U_13
_atom_site_aniso_U_12
O0 0.0301(19) 0.091(3) 0.062(3) 0.005(2) -0.0188(19) -0.0007(18)
Na05 0.0230(7) 0.0190(7) 0.0335(9) 0.0020(6) 0.0025(7) 0.0000(5)
Na06 0.0277(8) 0.0217(7) 0.0360(9) 0.0009(6) 0.0021(7) 0.0012(6)
C22 0.023(2) 0.050(3) 0.045(3) -0.001(2) -0.001(2) 0.0011(18)
C01C 0.0262(19) 0.025(2) 0.030(2) -0.0038(16) 0.0026(17) -0.0017(16)
B1_1 0.0188(19) 0.0244(19) 0.025(2) 0.0018(17) 0.0026(18) 0.0015(16)
C2_1 0.0225(19) 0.0261(18) 0.0226(19) 0.0013(15) 0.0052(17) 0.0008(15)
N3_1 0.0226(16) 0.0310(16) 0.0256(17) 0.0008(14) 0.0044(15) 0.0004(13)
C4_1 0.0153(16) 0.0259(19) 0.031(2) 0.0014(16) 0.0000(16) 0.0017(14)
N5_1 0.0156(15) 0.0289(16) 0.0294(19) 0.0007(13) 0.0022(14) 0.0007(13)
N7_1 0.0341(19) 0.0285(18) 0.037(2) -0.0005(15) 0.0015(16) 0.0070(15)
C8_1 0.0226(18) 0.0234(19) 0.032(2) 0.0027(16) 0.0031(16) 0.0039(15)
N9_1 0.037(2) 0.0281(18) 0.042(2) -0.0044(16) 0.0045(17) -0.0028(16)
B1_2 0.0150(18) 0.022(2) 0.027(2) 0.0034(17) 0.0018(17) 0.0001(15)
C2_2 0.0188(18) 0.0228(18) 0.034(2) 0.0001(15) 0.0023(17) -0.0011(13)
N3_2 0.0170(15) 0.0237(16) 0.031(2) 0.0004(12) 0.0016(14) -0.0025(12)
C4_2 0.022(2) 0.0226(18) 0.028(2) 0.0023(15) -0.0003(17) -0.0003(14)
N5_2 0.0219(17) 0.0275(16) 0.0279(18) -0.0006(14) 0.0019(15) 0.0015(13)
C6_2 0.0199(17) 0.0239(18) 0.029(2) -0.0016(16) 0.0032(16) 0.0006(14)
N7_2 0.0361(19) 0.0246(17) 0.041(2) 0.0048(15) 0.0069(17) 0.0061(15)
C8_2 0.0235(18) 0.0235(19) 0.029(2) 0.0054(16) -0.0012(16) -0.0008(15)
N9_2 0.038(2) 0.0250(17) 0.040(2) 0.0003(15) -0.0001(17) -0.0066(15)
Cr1_3 0.0166(3) 0.0232(3) 0.0337(4) 0.0007(3) 0.0030(3) 0.0012(2)
C2_3 0.0183(17) 0.0233(19) 0.044(3) 0.0055(18) 0.0010(17) -0.0007(14)
O3_3 0.0341(16) 0.0415(18) 0.0399(18) -0.0095(15) -0.0033(14) 0.0038(14)
C4_3 0.026(2) 0.040(2) 0.036(2) 0.002(2) 0.0064(18) 0.0057(17)
O5_3 0.052(2) 0.0413(19) 0.050(2) 0.0177(17) 0.0142(17) 0.0124(16)
C6_3 0.027(2) 0.043(3) 0.051(3) -0.011(2) 0.005(2) 0.0033(19)
O7_3 0.054(2) 0.075(3) 0.063(3) -0.035(2) 0.004(2) 0.010(2)
C8_3 0.030(2) 0.0232(19) 0.046(3) 0.0002(19) 0.002(2) 0.0010(16)
O9_3 0.0176(15) 0.0341(16) 0.077(3) 0.0087(16) 0.0076(17) 0.0034(11)
C10_3 0.0173(18) 0.028(2) 0.060(3) 0.003(2) 0.0030(19) -0.0009(16)
O11_3 0.0309(16) 0.0331(18) 0.092(3) 0.0307(19) 0.0025(18) -0.0012(13)
Cr1_4 0.0166(3) 0.0247(3) 0.0268(3) -0.0008(3) 0.0033(3) 0.0000(2)
C2_4 0.027(2) 0.037(2) 0.038(3) -0.001(2) 0.0052(18) 0.0017(18)
O3_4 0.055(2) 0.051(2) 0.047(2) 0.0236(18) 0.0061(17) 0.0017(17)
C4_4 0.0198(18) 0.032(2) 0.036(2) 0.0019(19) 0.0047(17) -0.0023(16)
O5_4 0.0387(17) 0.0395(17) 0.0391(18) -0.0112(15) 0.0091(14) -0.0035(14)
C6_4 0.026(2) 0.0229(18) 0.036(2) -0.0043(17) 0.0057(19) -0.0002(14)
O7_4 0.0194(15) 0.0361(17) 0.0453(19) -0.0051(15) 0.0031(14) -0.0025(10)
C8_4 0.0175(17) 0.028(2) 0.034(2) -0.0052(18) 0.0005(17) -0.0038(15)
O9_4 0.0309(15) 0.0334(16) 0.0376(17) 0.0073(14) -0.0011(13) -0.0060(12)
C10_4 0.0170(17) 0.026(2) 0.038(2) 0.0014(17) 0.0025(16) 0.0035(15)
O11_4 0.0315(16) 0.0357(16) 0.0502(19) -0.0149(15) 0.0011(14) 0.0058(13)
Cr1_5 0.0145(3) 0.0252(3) 0.0247(3) -0.0006(3) 0.0013(3) 0.0008(2)
C2_5 0.0240(18) 0.033(2) 0.031(2) 0.0040(18) 0.0038(17) 0.0041(16)
O3_5 0.0493(19) 0.0302(17) 0.051(2) 0.0089(15) 0.0054(16) 0.0104(14)
C4_5 0.024(2) 0.0194(18) 0.023(2) -0.0002(14) 0.0016(16) -0.0002(14)
O5_5 0.0232(15) 0.0390(16) 0.0331(18) -0.0006(13) -0.0057(13) 0.0031(11)
C6_5 0.020(2) 0.043(3) 0.035(2) -0.0069(19) -0.0051(19) 0.0005(17)
O7_5 0.0410(19) 0.081(3) 0.0268(18) -0.0088(17) 0.0080(15) 0.0070(18)
C8_5 0.0192(17) 0.032(2) 0.047(3) -0.0068(19) 0.0022(18) -0.0049(15)
O9_5 0.0365(18) 0.0276(18) 0.101(3) -0.0062(19) 0.005(2) -0.0062(13)
Cr1_6 0.0154(3) 0.0215(3) 0.0248(3) 0.0016(3) -0.0001(2) -0.0013(2)
C2_6 0.024(2) 0.039(2) 0.046(3) 0.012(2) -0.003(2) -0.0060(18)
O3_6 0.0312(19) 0.081(3) 0.074(3) 0.024(2) -0.026(2) -0.0054(18)
C4_6 0.025(2) 0.032(2) 0.031(2) 0.0007(17) -0.0063(19) -0.0051(16)
O5_6 0.0403(19) 0.066(2) 0.0271(19) -0.0005(15) 0.0094(15) -0.0100(16)
C6_6 0.0216(17) 0.030(2) 0.031(2) -0.0029(17) 0.0012(16) -0.0035(15)
O7_6 0.0378(17) 0.0273(16) 0.066(2) -0.0084(14) 0.0016(17) -0.0065(13)
C8_6 0.024(2) 0.0227(19) 0.028(2) -0.0023(15) 0.0030(17) 0.0015(15)
O9_6 0.0213(15) 0.0440(17) 0.0417(19) 0.0002(14) -0.0082(14) -0.0002(12)
C10_6 0.0229(17) 0.028(2) 0.037(2) 0.0043(18) 0.0038(17) 0.0015(15)
O11_6 0.0414(17) 0.0234(15) 0.060(2) 0.0025(14) 0.0083(16) 0.0052(13)
O1_7 0.0309(15) 0.0309(14) 0.0319(16) -0.0018(12) 0.0077(14) -0.0032(11)
C2_7 0.042(3) 0.029(2) 0.057(3) 0.001(2) 0.018(2) -0.005(2)
C3_7 0.035(2) 0.049(3) 0.035(3) 0.006(2) 0.004(2) -0.007(2)
C4_7 0.036(2) 0.045(3) 0.046(3) -0.009(2) 0.005(2) 0.003(2)
C5_7 0.038(2) 0.029(2) 0.048(3) -0.004(2) 0.005(2) 0.0052(19)
O1_8 0.0297(16) 0.0523(19) 0.0310(17) -0.0058(14) 0.0001(14) -0.0044(14)
C2_8 0.034(2) 0.070(4) 0.036(3) -0.004(2) -0.002(2) -0.012(2)
C3_8 0.043(3) 0.046(3) 0.047(3) 0.004(2) -0.012(2) -0.002(2)
C4_8 0.063(4) 0.072(4) 0.034(3) -0.002(3) -0.003(3) -0.019(3)
C5_8 0.049(3) 0.109(5) 0.045(3) -0.033(4) 0.006(3) -0.010(3)
O1_91 0.027(3) 0.061(3) 0.037(3) 0.010(3) 0.006(3) -0.002(3)
C2_91 0.051(4) 0.076(5) 0.054(4) 0.019(4) 0.010(4) -0.008(4)
C3_91 0.075(5) 0.079(5) 0.069(5) 0.006(5) 0.036(4) -0.008(4)
C4_91 0.036(3) 0.071(5) 0.074(5) -0.001(4) 0.022(4) -0.004(3)
C5_91 0.022(4) 0.059(4) 0.054(5) -0.001(4) 0.001(3) -0.001(3)
O1_92 0.034(5) 0.063(6) 0.045(6) 0.011(6) 0.007(5) -0.003(6)
C2_92 0.045(6) 0.070(7) 0.051(6) 0.014(6) 0.013(5) -0.003(6)
C3_92 0.047(6) 0.081(7) 0.061(6) 0.010(6) 0.009(6) -0.017(6)
C4_92 0.041(6) 0.078(7) 0.071(7) 0.009(6) 0.004(6) -0.007(6)
C5_92 0.027(6) 0.061(6) 0.056(6) 0.005(6) 0.008(5) -0.003(5)
O1_10 0.0353(16) 0.0334(16) 0.0353(18) -0.0002(12) 0.0047(14) 0.0031(12)
C2_10 0.043(3) 0.038(3) 0.053(3) 0.005(2) 0.011(2) -0.007(2)
C3_10 0.053(3) 0.061(3) 0.038(3) -0.001(2) 0.016(3) -0.005(3)
C4_10 0.032(2) 0.044(3) 0.061(3) -0.009(2) -0.001(2) 0.005(2)
C5_10 0.042(3) 0.038(2) 0.058(3) 0.000(2) 0.009(3) 0.011(2)
O1_11 0.0353(19) 0.057(2) 0.0381(19) 0.0117(15) -0.0022(15) -0.0040(15)
C2_11 0.039(3) 0.056(3) 0.043(3) 0.005(2) -0.007(2) -0.011(2)
C3_11 0.056(3) 0.059(3) 0.057(4) -0.001(3) 0.004(3) 0.014(3)
C4_11 0.080(4) 0.051(3) 0.053(3) 0.015(3) 0.019(3) 0.011(3)
C5_11 0.049(3) 0.075(4) 0.041(3) 0.023(3) 0.004(3) 0.003(3)
O1_121 0.041(7) 0.050(8) 0.038(7) -0.013(7) -0.011(6) -0.004(7)
C2_121 0.045(8) 0.047(8) 0.067(10) -0.017(7) 0.006(7) -0.001(7)
C3_121 0.041(7) 0.062(9) 0.072(10) -0.014(8) 0.000(7) 0.010(7)
C4_121 0.039(7) 0.059(9) 0.076(11) -0.023(9) 0.000(8) 0.016(6)
C5_121 0.025(7) 0.064(10) 0.071(9) -0.024(8) -0.009(6) 0.010(7)
O1_122 0.028(4) 0.047(5) 0.043(6) -0.006(4) 0.013(5) 0.003(4)
C2_122 0.040(5) 0.084(9) 0.053(7) -0.032(6) -0.004(5) 0.015(5)
C3_122 0.056(7) 0.064(7) 0.051(6) -0.012(5) 0.010(5) 0.005(5)
C4_122 0.030(5) 0.068(7) 0.063(8) -0.008(6) 0.008(5) -0.001(5)
C5_122 0.038(7) 0.054(7) 0.057(6) -0.010(5) -0.009(5) 0.006(5)

loop_
_atom_type_symbol
_atom_type_description
_atom_type_scat_dispersion_real
_atom_type_scat_dispersion_imag
_atom_type_scat_source
C C 0.0181 0.0091 'International Tables Vol C Tables 4.2.6.8 and 6.1.1.4'
H H 0.0000 0.0000 'International Tables Vol C Tables 4.2.6.8 and 6.1.1.4'
B B 0.0090 0.0039 'International Tables Vol C Tables 4.2.6.8 and 6.1.1.4'
N N 0.0311 0.0180 'International Tables Vol C Tables 4.2.6.8 and 6.1.1.4'
O O 0.0492 0.0322 'International Tables Vol C Tables 4.2.6.8 and 6.1.1.4'
Na Na 0.1353 0.1239 'International Tables Vol C Tables 4.2.6.8 and 6.1.1.4'
Cr Cr -0.1635 2.4439 'International Tables Vol C Tables 4.2.6.8 and 6.1.1.4'

loop_
_geom_angle_atom_site_label_1
_geom_angle_atom_site_label_2
_geom_angle_atom_site_label_3
_geom_angle
_geom_angle_site_symmetry_1
_geom_angle_site_symmetry_3
_geom_angle_publ_flag
O1_8 Na05 O1_7 89.07(13) . . ?
O1_8 Na05 O1_92 96.3(13) . . ?
O1_7 Na05 O1_92 174.4(8) . . ?
O1_8 Na05 O1_91 96.2(5) . . ?
O1_7 Na05 O1_91 174.5(3) . . ?
O1_8 Na05 N7_2 98.76(14) . . ?
O1_7 Na05 N7_2 91.58(13) . . ?
O1_92 Na05 N7_2 86(2) . . ?
O1_91 Na05 N7_2 86.1(9) . . ?
O1_8 Na05 N9_2 115.16(14) . 1_565 ?
O1_7 Na05 N9_2 95.72(13) . 1_565 ?
O1_92 Na05 N9_2 83(3) . 1_565 ?
O1_91 Na05 N9_2 83.4(11) . 1_565 ?
N7_2 Na05 N9_2 145.33(16) . 1_565 ?
O1_8 Na05 C5_92 121.3(6) . . ?
O1_7 Na05 C5_92 147.7(5) . . ?
O1_92 Na05 C5_92 26.7(7) . . ?
N7_2 Na05 C5_92 74.5(6) . . ?
N9_2 Na05 C5_92 81.6(7) 1_565 . ?
O1_11 Na06 O1_10 91.02(14) . . ?
O1_11 Na06 O1_122 92.6(5) . . ?
O1_10 Na06 O1_122 176.3(5) . . ?
O1_11 Na06 O1_121 89.0(8) . . ?
O1_10 Na06 O1_121 178.1(9) . . ?
O1_11 Na06 N7_1 111.44(14) . . ?
O1_10 Na06 N7_1 95.27(13) . . ?
O1_122 Na06 N7_1 84.0(7) . . ?
O1_121 Na06 N7_1 86.5(11) . . ?
O1_11 Na06 N9_1 101.22(14) . 1_545 ?
O1_10 Na06 N9_1 92.05(13) . 1_545 ?
N7_1 Na06 N9_1 146.32(16) . 1_545 ?
O0 C22 Cr1_5 172.5(5) . . ?
N7_1 C01C B1_1 177.9(5) . . ?
C8_1 B1_1 C4_1 109.9(3) . . ?
C8_1 B1_1 C2_1 109.1(3) . . ?
C4_1 B1_1 C2_1 110.2(4) . . ?
C8_1 B1_1 C01C 110.9(4) . . ?
C4_1 B1_1 C01C 107.7(3) . . ?
C2_1 B1_1 C01C 109.0(3) . . ?
N3_1 C2_1 B1_1 178.6(5) . . ?
C2_1 N3_1 Cr1_4 175.7(3) . . ?
N5_1 C4_1 B1_1 176.2(4) . . ?
C4_1 N5_1 Cr1_5 175.6(3) . . ?
C01C N7_1 Na06 173.0(4) . . ?
N9_1 C8_1 B1_1 178.3(5) . . ?
C8_1 N9_1 Na06 153.0(4) . 1_565 ?
C2_2 B1_2 C8_2 108.8(3) . . ?
C2_2 B1_2 C6_2 109.1(3) . . ?
C8_2 B1_2 C6_2 111.2(3) . . ?
C2_2 B1_2 C4_2 110.4(4) . . ?
C8_2 B1_2 C4_2 109.7(3) . . ?
C6_2 B1_2 C4_2 107.7(3) . . ?
N3_2 C2_2 B1_2 177.6(4) . . ?
C2_2 N3_2 Cr1_6 175.7(3) . . ?
N5_2 C4_2 B1_2 177.5(5) . . ?
C4_2 N5_2 Cr1_3 177.1(4) . . ?
N7_2 C6_2 B1_2 178.0(4) . . ?
C6_2 N7_2 Na05 163.5(4) . . ?
N9_2 C8_2 B1_2 177.4(4) . . ?
C8_2 N9_2 Na05 163.3(3) . 1_545 ?
C8_3 Cr1_3 C6_3 90.6(2) . . ?
C8_3 Cr1_3 C10_3 87.29(19) . . ?
C6_3 Cr1_3 C10_3 90.8(2) . . ?
C8_3 Cr1_3 C2_3 90.3(2) . . ?
C6_3 Cr1_3 C2_3 178.86(19) . . ?
C10_3 Cr1_3 C2_3 88.6(2) . . ?
C8_3 Cr1_3 C4_3 90.35(19) . . ?
C6_3 Cr1_3 C4_3 90.1(2) . . ?
C10_3 Cr1_3 C4_3 177.49(19) . . ?
C2_3 Cr1_3 C4_3 90.6(2) . . ?
C8_3 Cr1_3 N5_2 177.9(2) . . ?
C6_3 Cr1_3 N5_2 90.16(17) . . ?
C10_3 Cr1_3 N5_2 90.70(16) . . ?
C2_3 Cr1_3 N5_2 88.89(15) . . ?
C4_3 Cr1_3 N5_2 91.65(16) . . ?
O3_3 C2_3 Cr1_3 178.8(4) . . ?
O5_3 C4_3 Cr1_3 177.0(4) . . ?
O7_3 C6_3 Cr1_3 178.7(4) . . ?
O9_3 C8_3 Cr1_3 178.5(4) . . ?
O11_3 C10_3 Cr1_3 176.6(4) . . ?
C6_4 Cr1_4 C2_4 89.6(2) . . ?
C6_4 Cr1_4 C10_4 88.67(17) . . ?
C2_4 Cr1_4 C10_4 89.95(19) . . ?
C6_4 Cr1_4 C4_4 90.44(18) . . ?
C2_4 Cr1_4 C4_4 91.0(2) . . ?
C10_4 Cr1_4 C4_4 178.7(2) . . ?
C6_4 Cr1_4 C8_4 87.75(18) . . ?
C2_4 Cr1_4 C8_4 177.30(18) . . ?
C10_4 Cr1_4 C8_4 89.40(19) . . ?
C4_4 Cr1_4 C8_4 89.61(19) . . ?
C6_4 Cr1_4 N3_1 178.13(17) . . ?
C2_4 Cr1_4 N3_1 90.33(17) . . ?
C10_4 Cr1_4 N3_1 89.47(15) . . ?
C4_4 Cr1_4 N3_1 91.43(16) . . ?
C8_4 Cr1_4 N3_1 92.28(15) . . ?
O3_4 C2_4 Cr1_4 177.5(4) . . ?
O5_4 C4_4 Cr1_4 177.3(4) . . ?
O7_4 C6_4 Cr1_4 178.7(4) . . ?
O9_4 C8_4 Cr1_4 175.8(3) . . ?
O11_4 C10_4 Cr1_4 177.1(3) . . ?
C6_5 Cr1_5 C22 87.2(2) . . ?
C6_5 Cr1_5 C8_5 90.3(2) . . ?
C22 Cr1_5 C8_5 89.4(2) . . ?
C6_5 Cr1_5 C4_5 85.80(19) . . ?
C22 Cr1_5 C4_5 172.9(2) . . ?
C8_5 Cr1_5 C4_5 91.59(17) . . ?
C6_5 Cr1_5 C2_5 92.0(2) . . ?
C22 Cr1_5 C2_5 89.1(2) . . ?
C8_5 Cr1_5 C2_5 177.23(18) . . ?
C4_5 Cr1_5 C2_5 90.18(17) . . ?
C6_5 Cr1_5 N5_1 176.69(17) . . ?
C22 Cr1_5 N5_1 95.78(19) . . ?
C8_5 Cr1_5 N5_1 88.36(17) . . ?
C4_5 Cr1_5 N5_1 91.23(16) . . ?
C2_5 Cr1_5 N5_1 89.48(16) . . ?
O3_5 C2_5 Cr1_5 177.8(4) . . ?
O5_5 C4_5 Cr1_5 174.7(4) . . ?
O7_5 C6_5 Cr1_5 178.4(4) . . ?
O9_5 C8_5 Cr1_5 177.3(5) . . ?
C4_6 Cr1_6 C2_6 88.0(2) . . ?
C4_6 Cr1_6 C6_6 90.43(18) . . ?
C2_6 Cr1_6 C6_6 87.22(19) . . ?
C4_6 Cr1_6 C10_6 90.44(19) . . ?
C2_6 Cr1_6 C10_6 89.38(19) . . ?
C6_6 Cr1_6 C10_6 176.46(18) . . ?
C4_6 Cr1_6 C8_6 86.45(18) . . ?
C2_6 Cr1_6 C8_6 174.3(2) . . ?
C6_6 Cr1_6 C8_6 91.53(17) . . ?
C10_6 Cr1_6 C8_6 91.95(17) . . ?
C4_6 Cr1_6 N3_2 175.89(17) . . ?
C2_6 Cr1_6 N3_2 96.04(19) . . ?
C6_6 Cr1_6 N3_2 90.63(15) . . ?
C10_6 Cr1_6 N3_2 88.74(16) . . ?
C8_6 Cr1_6 N3_2 89.55(16) . . ?
O3_6 C2_6 Cr1_6 173.6(5) . . ?
O5_6 C4_6 Cr1_6 178.9(4) . . ?
O7_6 C6_6 Cr1_6 176.2(4) . . ?
O9_6 C8_6 Cr1_6 175.8(4) . . ?
O11_6 C10_6 Cr1_6 177.9(4) . . ?
C5_7 O1_7 C2_7 108.4(4) . . ?
C5_7 O1_7 Na05 121.8(3) . . ?
C2_7 O1_7 Na05 124.9(3) . . ?
O1_7 C2_7 C3_7 106.5(4) . . ?
O1_7 C2_7 H2A_7 110.4 . . ?
C3_7 C2_7 H2A_7 110.4 . . ?
O1_7 C2_7 H2B_7 110.4 . . ?
C3_7 C2_7 H2B_7 110.4 . . ?
H2A_7 C2_7 H2B_7 108.6 . . ?
C2_7 C3_7 C4_7 101.5(4) . . ?
C2_7 C3_7 H3A_7 111.5 . . ?
C4_7 C3_7 H3A_7 111.5 . . ?
C2_7 C3_7 H3B_7 111.5 . . ?
C4_7 C3_7 H3B_7 111.5 . . ?
H3A_7 C3_7 H3B_7 109.3 . . ?
C5_7 C4_7 C3_7 101.9(4) . . ?
C5_7 C4_7 H4A_7 111.4 . . ?
C3_7 C4_7 H4A_7 111.4 . . ?
C5_7 C4_7 H4B_7 111.4 . . ?
C3_7 C4_7 H4B_7 111.4 . . ?
H4A_7 C4_7 H4B_7 109.3 . . ?
O1_7 C5_7 C4_7 106.6(4) . . ?
O1_7 C5_7 H5A_7 110.4 . . ?
C4_7 C5_7 H5A_7 110.4 . . ?
O1_7 C5_7 H5B_7 110.4 . . ?
C4_7 C5_7 H5B_7 110.4 . . ?
H5A_7 C5_7 H5B_7 108.6 . . ?
C5_8 O1_8 C2_8 104.8(4) . . ?
C5_8 O1_8 Na05 125.2(3) . . ?
C2_8 O1_8 Na05 123.2(3) . . ?
O1_8 C2_8 C3_8 105.7(4) . . ?
O1_8 C2_8 H2A_8 110.6 . . ?
C3_8 C2_8 H2A_8 110.6 . . ?
O1_8 C2_8 H2B_8 110.6 . . ?
C3_8 C2_8 H2B_8 110.6 . . ?
H2A_8 C2_8 H2B_8 108.7 . . ?
C2_8 C3_8 C4_8 103.9(4) . . ?
C2_8 C3_8 H3A_8 111.0 . . ?
C4_8 C3_8 H3A_8 111.0 . . ?
C2_8 C3_8 H3B_8 111.0 . . ?
C4_8 C3_8 H3B_8 111.0 . . ?
H3A_8 C3_8 H3B_8 109.0 . . ?
C5_8 C4_8 C3_8 104.5(4) . . ?
C5_8 C4_8 H4A_8 110.8 . . ?
C3_8 C4_8 H4A_8 110.8 . . ?
C5_8 C4_8 H4B_8 110.8 . . ?
C3_8 C4_8 H4B_8 110.8 . . ?
H4A_8 C4_8 H4B_8 108.9 . . ?
O1_8 C5_8 C4_8 106.0(5) . . ?
O1_8 C5_8 H5A_8 110.5 . . ?
C4_8 C5_8 H5A_8 110.5 . . ?
O1_8 C5_8 H5B_8 110.5 . . ?
C4_8 C5_8 H5B_8 110.5 . . ?
H5A_8 C5_8 H5B_8 108.7 . . ?
C5_91 O1_91 C2_91 104.9(10) . . ?
C5_91 O1_91 Na05 118.7(11) . . ?
C2_91 O1_91 Na05 122.6(19) . . ?
O1_91 C2_91 C3_91 102.7(14) . . ?
O1_91 C2_91 H2A_91 111.2 . . ?
C3_91 C2_91 H2A_91 111.2 . . ?
O1_91 C2_91 H2B_91 111.2 . . ?
C3_91 C2_91 H2B_91 111.2 . . ?
H2A_91 C2_91 H2B_91 109.1 . . ?
C2_91 C3_91 C4_91 103.6(8) . . ?
C2_91 C3_91 H3A_91 111.0 . . ?
C4_91 C3_91 H3A_91 111.0 . . ?
C2_91 C3_91 H3B_91 111.0 . . ?
C4_91 C3_91 H3B_91 111.0 . . ?
H3A_91 C3_91 H3B_91 109.0 . . ?
C5_91 C4_91 C3_91 104.6(7) . . ?
C5_91 C4_91 H4A_91 110.8 . . ?
C3_91 C4_91 H4A_91 110.8 . . ?
C5_91 C4_91 H4B_91 110.8 . . ?
C3_91 C4_91 H4B_91 110.8 . . ?
H4A_91 C4_91 H4B_91 108.9 . . ?
O1_91 C5_91 C4_91 106.0(10) . . ?
O1_91 C5_91 H5A_91 110.5 . . ?
C4_91 C5_91 H5A_91 110.5 . . ?
O1_91 C5_91 H5B_91 110.5 . . ?
C4_91 C5_91 H5B_91 110.5 . . ?
H5A_91 C5_91 H5B_91 108.7 . . ?
C5_92 O1_92 C2_92 110.5(18) . . ?
C5_92 O1_92 Na05 106(3) . . ?
C2_92 O1_92 Na05 139(4) . . ?
O1_92 C2_92 C3_92 106.5(17) . . ?
O1_92 C2_92 H2A_92 110.4 . . ?
C3_92 C2_92 H2A_92 110.4 . . ?
O1_92 C2_92 H2B_92 110.4 . . ?
C3_92 C2_92 H2B_92 110.4 . . ?
H2A_92 C2_92 H2B_92 108.6 . . ?
C4_92 C3_92 C2_92 106.4(14) . . ?
C4_92 C3_92 H3A_92 110.4 . . ?
C2_92 C3_92 H3A_92 110.4 . . ?
C4_92 C3_92 H3B_92 110.4 . . ?
C2_92 C3_92 H3B_92 110.4 . . ?
H3A_92 C3_92 H3B_92 108.6 . . ?
C3_92 C4_92 C5_92 106.5(14) . . ?
C3_92 C4_92 H4A_92 110.4 . . ?
C5_92 C4_92 H4A_92 110.4 . . ?
C3_92 C4_92 H4B_92 110.4 . . ?
C5_92 C4_92 H4B_92 110.4 . . ?
H4A_92 C4_92 H4B_92 108.6 . . ?
O1_92 C5_92 C4_92 107.0(19) . . ?
O1_92 C5_92 Na05 48(2) . . ?
C4_92 C5_92 Na05 141(2) . . ?
O1_92 C5_92 H5A_92 110.3 . . ?
C4_92 C5_92 H5A_92 110.3 . . ?
Na05 C5_92 H5A_92 107.4 . . ?
O1_92 C5_92 H5B_92 110.3 . . ?
C4_92 C5_92 H5B_92 110.3 . . ?
Na05 C5_92 H5B_92 66.7 . . ?
H5A_92 C5_92 H5B_92 108.6 . . ?
C5_10 O1_10 C2_10 106.0(4) . . ?
C5_10 O1_10 Na06 122.6(3) . . ?
C2_10 O1_10 Na06 125.6(3) . . ?
O1_10 C2_10 C3_10 105.0(4) . . ?
O1_10 C2_10 H2A_10 110.7 . . ?
C3_10 C2_10 H2A_10 110.7 . . ?
O1_10 C2_10 H2B_10 110.7 . . ?
C3_10 C2_10 H2B_10 110.7 . . ?
H2A_10 C2_10 H2B_10 108.8 . . ?
C4_10 C3_10 C2_10 104.7(4) . . ?
C4_10 C3_10 H3A_10 110.8 . . ?
C2_10 C3_10 H3A_10 110.8 . . ?
C4_10 C3_10 H3B_10 110.8 . . ?
C2_10 C3_10 H3B_10 110.8 . . ?
H3A_10 C3_10 H3B_10 108.9 . . ?
C5_10 C4_10 C3_10 103.1(4) . . ?
C5_10 C4_10 H4A_10 111.1 . . ?
C3_10 C4_10 H4A_10 111.1 . . ?
C5_10 C4_10 H4B_10 111.1 . . ?
C3_10 C4_10 H4B_10 111.1 . . ?
H4A_10 C4_10 H4B_10 109.1 . . ?
O1_10 C5_10 C4_10 104.7(4) . . ?
O1_10 C5_10 H5A_10 110.8 . . ?
C4_10 C5_10 H5A_10 110.8 . . ?
O1_10 C5_10 H5B_10 110.8 . . ?
C4_10 C5_10 H5B_10 110.8 . . ?
H5A_10 C5_10 H5B_10 108.9 . . ?
C5_11 O1_11 C2_11 106.5(4) . . ?
C5_11 O1_11 Na06 121.4(3) . . ?
C2_11 O1_11 Na06 123.0(3) . . ?
O1_11 C2_11 C3_11 104.2(4) . . ?
O1_11 C2_11 H2A_11 110.9 . . ?
C3_11 C2_11 H2A_11 110.9 . . ?
O1_11 C2_11 H2B_11 110.9 . . ?
C3_11 C2_11 H2B_11 110.9 . . ?
H2A_11 C2_11 H2B_11 108.9 . . ?
C2_11 C3_11 C4_11 103.4(5) . . ?
C2_11 C3_11 H3A_11 111.1 . . ?
C4_11 C3_11 H3A_11 111.1 . . ?
C2_11 C3_11 H3B_11 111.1 . . ?
C4_11 C3_11 H3B_11 111.1 . . ?
H3A_11 C3_11 H3B_11 109.1 . . ?
C5_11 C4_11 C3_11 105.3(4) . . ?
C5_11 C4_11 H4A_11 110.7 . . ?
C3_11 C4_11 H4A_11 110.7 . . ?
C5_11 C4_11 H4B_11 110.7 . . ?
C3_11 C4_11 H4B_11 110.7 . . ?
H4A_11 C4_11 H4B_11 108.8 . . ?
O1_11 C5_11 C4_11 107.0(4) . . ?
O1_11 C5_11 H5A_11 110.3 . . ?
C4_11 C5_11 H5A_11 110.3 . . ?
O1_11 C5_11 H5B_11 110.3 . . ?
C4_11 C5_11 H5B_11 110.3 . . ?
H5A_11 C5_11 H5B_11 108.6 . . ?
C5_121 O1_121 C2_121 105.5(17) . . ?
C5_121 O1_121 Na06 114.6(18) . . ?
C2_121 O1_121 Na06 124(2) . . ?
O1_121 C2_121 C3_121 106.0(15) . . ?
O1_121 C2_121 H2A_121 110.5 . . ?
C3_121 C2_121 H2A_121 110.5 . . ?
O1_121 C2_121 H2B_121 110.5 . . ?
C3_121 C2_121 H2B_121 110.5 . . ?
H2A_121 C2_121 H2B_121 108.7 . . ?
C2_121 C3_121 C4_121 103.2(14) . . ?
C2_121 C3_121 H3A_121 111.1 . . ?
C4_121 C3_121 H3A_121 111.1 . . ?
C2_121 C3_121 H3B_121 111.1 . . ?
C4_121 C3_121 H3B_121 111.1 . . ?
H3A_121 C3_121 H3B_121 109.1 . . ?
C3_121 C4_121 C5_121 105.8(14) . . ?
C3_121 C4_121 H4A_121 110.6 . . ?
C5_121 C4_121 H4A_121 110.6 . . ?
C3_121 C4_121 H4B_121 110.6 . . ?
C5_121 C4_121 H4B_121 110.6 . . ?
H4A_121 C4_121 H4B_121 108.7 . . ?
O1_121 C5_121 C4_121 107.7(16) . . ?
O1_121 C5_121 H5A_121 110.2 . . ?
C4_121 C5_121 H5A_121 110.2 . . ?
O1_121 C5_121 H5B_121 110.2 . . ?
C4_121 C5_121 H5B_121 110.2 . . ?
H5A_121 C5_121 H5B_121 108.5 . . ?
C5_122 O1_122 C2_122 105.4(10) . . ?
C5_122 O1_122 Na06 127.1(13) . . ?
C2_122 O1_122 Na06 123.6(11) . . ?
O1_122 C2_122 C3_122 106.9(11) . . ?
O1_122 C2_122 H2A_122 110.3 . . ?
C3_122 C2_122 H2A_122 110.3 . . ?
O1_122 C2_122 H2B_122 110.3 . . ?
C3_122 C2_122 H2B_122 110.3 . . ?
H2A_122 C2_122 H2B_122 108.6 . . ?
C2_122 C3_122 C4_122 105.2(9) . . ?
C2_122 C3_122 H3A_122 110.7 . . ?
C4_122 C3_122 H3A_122 110.7 . . ?
C2_122 C3_122 H3B_122 110.7 . . ?
C4_122 C3_122 H3B_122 110.7 . . ?
H3A_122 C3_122 H3B_122 108.8 . . ?
C3_122 C4_122 C5_122 105.2(10) . . ?
C3_122 C4_122 H4A_122 110.7 . . ?
C5_122 C4_122 H4A_122 110.7 . . ?
C3_122 C4_122 H4B_122 110.7 . . ?
C5_122 C4_122 H4B_122 110.7 . . ?
H4A_122 C4_122 H4B_122 108.8 . . ?
O1_122 C5_122 C4_122 106.9(12) . . ?
O1_122 C5_122 H5A_122 110.3 . . ?
C4_122 C5_122 H5A_122 110.3 . . ?
O1_122 C5_122 H5B_122 110.3 . . ?
C4_122 C5_122 H5B_122 110.3 . . ?
H5A_122 C5_122 H5B_122 108.6 . . ?

loop_
_geom_bond_atom_site_label_1
_geom_bond_atom_site_label_2
_geom_bond_distance
_geom_bond_site_symmetry_2
_geom_bond_publ_flag
O0 C22 1.147(6) . ?
Na05 O1_8 2.286(4) . ?
Na05 O1_7 2.325(3) . ?
Na05 O1_92 2.33(5) . ?
Na05 O1_91 2.386(19) . ?
Na05 N7_2 2.421(4) . ?
Na05 N9_2 2.436(4) 1_565 ?
Na05 C5_92 3.04(3) . ?
Na06 O1_11 2.307(4) . ?
Na06 O1_10 2.341(4) . ?
Na06 O1_122 2.365(14) . ?
Na06 O1_121 2.39(3) . ?
Na06 N7_1 2.434(4) . ?
Na06 N9_1 2.457(4) 1_545 ?
C22 Cr1_5 1.894(5) . ?
C01C N7_1 1.141(6) . ?
C01C B1_1 1.602(6) . ?
B1_1 C8_1 1.588(6) . ?
B1_1 C4_1 1.596(6) . ?
B1_1 C2_1 1.600(5) . ?
C2_1 N3_1 1.139(5) . ?
N3_1 Cr1_4 2.066(3) . ?
C4_1 N5_1 1.135(6) . ?
N5_1 Cr1_5 2.054(4) . ?
C8_1 N9_1 1.146(5) . ?
B1_2 C2_2 1.587(6) . ?
B1_2 C8_2 1.587(6) . ?
B1_2 C6_2 1.595(6) . ?
B1_2 C4_2 1.602(6) . ?
C2_2 N3_2 1.139(6) . ?
N3_2 Cr1_6 2.056(4) . ?
C4_2 N5_2 1.136(6) . ?
N5_2 Cr1_3 2.060(4) . ?
C6_2 N7_2 1.137(5) . ?
C8_2 N9_2 1.145(5) . ?
Cr1_3 C8_3 1.862(5) . ?
Cr1_3 C6_3 1.889(5) . ?
Cr1_3 C10_3 1.904(5) . ?
Cr1_3 C2_3 1.919(5) . ?
Cr1_3 C4_3 1.921(5) . ?
C2_3 O3_3 1.139(6) . ?
C4_3 O5_3 1.136(6) . ?
C6_3 O7_3 1.149(6) . ?
C8_3 O9_3 1.152(6) . ?
C10_3 O11_3 1.139(6) . ?
Cr1_4 C6_4 1.860(4) . ?
Cr1_4 C2_4 1.903(5) . ?
Cr1_4 C10_4 1.908(4) . ?
Cr1_4 C4_4 1.915(5) . ?
Cr1_4 C8_4 1.925(5) . ?
C2_4 O3_4 1.134(6) . ?
C4_4 O5_4 1.139(5) . ?
C6_4 O7_4 1.149(5) . ?
C8_4 O9_4 1.131(5) . ?
C10_4 O11_4 1.138(5) . ?
Cr1_5 C6_5 1.852(5) . ?
Cr1_5 C8_5 1.911(4) . ?
Cr1_5 C4_5 1.917(4) . ?
Cr1_5 C2_5 1.917(4) . ?
C2_5 O3_5 1.135(5) . ?
C4_5 O5_5 1.138(5) . ?
C6_5 O7_5 1.150(6) . ?
C8_5 O9_5 1.133(5) . ?
Cr1_6 C4_6 1.859(5) . ?
Cr1_6 C2_6 1.899(5) . ?
Cr1_6 C6_6 1.908(4) . ?
Cr1_6 C10_6 1.920(4) . ?
Cr1_6 C8_6 1.925(4) . ?
C2_6 O3_6 1.138(6) . ?
C4_6 O5_6 1.142(6) . ?
C6_6 O7_6 1.138(5) . ?
C8_6 O9_6 1.129(5) . ?
C10_6 O11_6 1.132(5) . ?
O1_7 C5_7 1.430(5) . ?
O1_7 C2_7 1.437(5) . ?
C2_7 C3_7 1.498(7) . ?
C2_7 H2A_7 0.9900 . ?
C2_7 H2B_7 0.9900 . ?
C3_7 C4_7 1.513(7) . ?
C3_7 H3A_7 0.9900 . ?
C3_7 H3B_7 0.9900 . ?
C4_7 C5_7 1.498(7) . ?
C4_7 H4A_7 0.9900 . ?
C4_7 H4B_7 0.9900 . ?
C5_7 H5A_7 0.9900 . ?
C5_7 H5B_7 0.9900 . ?
O1_8 C5_8 1.422(6) . ?
O1_8 C2_8 1.432(6) . ?
C2_8 C3_8 1.503(7) . ?
C2_8 H2A_8 0.9900 . ?
C2_8 H2B_8 0.9900 . ?
C3_8 C4_8 1.521(7) . ?
C3_8 H3A_8 0.9900 . ?
C3_8 H3B_8 0.9900 . ?
C4_8 C5_8 1.504(8) . ?
C4_8 H4A_8 0.9900 . ?
C4_8 H4B_8 0.9900 . ?
C5_8 H5A_8 0.9900 . ?
C5_8 H5B_8 0.9900 . ?
O1_91 C5_91 1.419(10) . ?
O1_91 C2_91 1.447(15) . ?
C2_91 C3_91 1.503(12) . ?
C2_91 H2A_91 0.9900 . ?
C2_91 H2B_91 0.9900 . ?
C3_91 C4_91 1.517(13) . ?
C3_91 H3A_91 0.9900 . ?
C3_91 H3B_91 0.9900 . ?
C4_91 C5_91 1.502(11) . ?
C4_91 H4A_91 0.9900 . ?
C4_91 H4B_91 0.9900 . ?
C5_91 H5A_91 0.9900 . ?
C5_91 H5B_91 0.9900 . ?
O1_92 C5_92 1.417(18) . ?
O1_92 C2_92 1.434(19) . ?
C2_92 C3_92 1.509(18) . ?
C2_92 H2A_92 0.9900 . ?
C2_92 H2B_92 0.9900 . ?
C3_92 C4_92 1.475(18) . ?
C3_92 H3A_92 0.9900 . ?
C3_92 H3B_92 0.9900 . ?
C4_92 C5_92 1.486(18) . ?
C4_92 H4A_92 0.9900 . ?
C4_92 H4B_92 0.9900 . ?
C5_92 H5A_92 0.9900 . ?
C5_92 H5B_92 0.9900 . ?
O1_10 C5_10 1.436(5) . ?
O1_10 C2_10 1.444(6) . ?
C2_10 C3_10 1.544(7) . ?
C2_10 H2A_10 0.9900 . ?
C2_10 H2B_10 0.9900 . ?
C3_10 C4_10 1.506(7) . ?
C3_10 H3A_10 0.9900 . ?
C3_10 H3B_10 0.9900 . ?
C4_10 C5_10 1.470(7) . ?
C4_10 H4A_10 0.9900 . ?
C4_10 H4B_10 0.9900 . ?
C5_10 H5A_10 0.9900 . ?
C5_10 H5B_10 0.9900 . ?
O1_11 C5_11 1.427(6) . ?
O1_11 C2_11 1.440(6) . ?
C2_11 C3_11 1.494(7) . ?
C2_11 H2A_11 0.9900 . ?
C2_11 H2B_11 0.9900 . ?
C3_11 C4_11 1.502(8) . ?
C3_11 H3A_11 0.9900 . ?
C3_11 H3B_11 0.9900 . ?
C4_11 C5_11 1.498(8) . ?
C4_11 H4A_11 0.9900 . ?
C4_11 H4B_11 0.9900 . ?
C5_11 H5A_11 0.9900 . ?
C5_11 H5B_11 0.9900 . ?
O1_121 C5_121 1.422(17) . ?
O1_121 C2_121 1.447(18) . ?
C2_121 C3_121 1.498(16) . ?
C2_121 H2A_121 0.9900 . ?
C2_121 H2B_121 0.9900 . ?
C3_121 C4_121 1.500(17) . ?
C3_121 H3A_121 0.9900 . ?
C3_121 H3B_121 0.9900 . ?
C4_121 C5_121 1.507(17) . ?
C4_121 H4A_121 0.9900 . ?
C4_121 H4B_121 0.9900 . ?
C5_121 H5A_121 0.9900 . ?
C5_121 H5B_121 0.9900 . ?
O1_122 C5_122 1.410(13) . ?
O1_122 C2_122 1.447(13) . ?
C2_122 C3_122 1.458(13) . ?
C2_122 H2A_122 0.9900 . ?
C2_122 H2B_122 0.9900 . ?
C3_122 C4_122 1.478(13) . ?
C3_122 H3A_122 0.9900 . ?
C3_122 H3B_122 0.9900 . ?
C4_122 C5_122 1.520(14) . ?
C4_122 H4A_122 0.9900 . ?
C4_122 H4B_122 0.9900 . ?
C5_122 H5A_122 0.9900 . ?
C5_122 H5B_122 0.9900 . ?
